data_2241348
loop_
_publ_author_name
'Zhang, Xin-Yuan'
'Hu, Bing-Xiang'
'Zhou, Ze-Yu'
'Zhou, Lei'
'Wang, Fang-Ming'

_publ_section_title
;
 Crystal structure of
 10a-hydroxy-9-(3-nitrophenyl)-3,6-diphenyl-3,4,5,6,7,8a,9,10a-octahydro-1<i>H</i>-xanthene-1,8(2<i>H</i>)-dione
;
_journal_issue 12
_journal_name_full 'Acta Crystallographica Section E'
_journal_page_first 1510
_journal_page_last 1512
_journal_paper_doi 10.1107/S2056989015021246
_journal_volume 71
_journal_year 2015
_chemical_formula_iupac 'C31 H27 N O6'
_chemical_formula_moiety 'C31 H27 N O6'
_chemical_formula_sum 'C31 H27 N O6'
_chemical_formula_weight 509.53
_chemical_name_systematic
10a-Hydroxy-9-(3-nitrophenyl)-3,6-diphenyl-3,4,5,6,7,8a,9,10a-octahydro-1<i>H</i>-xanthene-1,8(2<i>H</i>)-dione
_space_group_crystal_system orthorhombic
_space_group_IT_number 19
_space_group_name_Hall 'P 2ac 2ab'
_space_group_name_H-M_alt 'P 21 21 21'
_symmetry_space_group_name_Hall 'P 2ac 2ab'
_symmetry_space_group_name_H-M 'P 21 21 21'
_atom_sites_solution_hydrogens geom
_audit_creation_method SHELXL-2014
_cell_angle_alpha 90
_cell_angle_beta 90
_cell_angle_gamma 90
_cell_formula_units_Z 4
_cell_length_a 8.973(4)
_cell_length_b 13.520(6)
_cell_length_c 21.251(9)
_cell_measurement_reflns_used 7999
_cell_measurement_temperature 291(2)
_cell_measurement_theta_max 25.51
_cell_measurement_theta_min 2.46
_cell_volume 2578(2)
_computing_cell_refinement
;
SAINT (Bruker, 2000)
;
_computing_data_collection
;
APEX2 (Bruker, 2000)
;
_computing_data_reduction
;
SAINT (Bruker, 2000)
;
_computing_molecular_graphics
;
SHELXL2014 (Sheldrick, 2015)
;
_computing_publication_material
;
SHELXL2014 (Sheldrick, 2015)
;
_computing_structure_refinement
;
SHELXL2014 (Sheldrick, 2015)
;
_computing_structure_solution
;
SHELXS2014 (Sheldrick, 2008)
;
_diffrn_ambient_temperature 291(2)
_diffrn_measured_fraction_theta_full 0.997
_diffrn_measured_fraction_theta_max 0.997
_diffrn_measurement_device_type 'Bruker SMART APEXII area-detector'
_diffrn_measurement_method '\f and \w scans'
_diffrn_radiation_monochromator graphite
_diffrn_radiation_source 'sealed tube'
_diffrn_radiation_type MoK\a
_diffrn_radiation_wavelength 0.71073
_diffrn_reflns_av_R_equivalents 0.0283
_diffrn_reflns_limit_h_max 11
_diffrn_reflns_limit_h_min -10
_diffrn_reflns_limit_k_max 16
_diffrn_reflns_limit_k_min -16
_diffrn_reflns_limit_l_max 26
_diffrn_reflns_limit_l_min -26
_diffrn_reflns_number 19805
_diffrn_reflns_theta_full 25.242
_diffrn_reflns_theta_max 25.999
_diffrn_reflns_theta_min 2.438
_exptl_absorpt_coefficient_mu 0.091
_exptl_absorpt_correction_T_max 0.986
_exptl_absorpt_correction_T_min 0.979
_exptl_absorpt_correction_type multi-scan
_exptl_absorpt_process_details
;
(SADABS; Bruker, 2000)
;
_exptl_crystal_colour colorless
_exptl_crystal_density_diffrn 1.313
_exptl_crystal_description block
_exptl_crystal_F_000 1072
_exptl_crystal_size_max 0.250
_exptl_crystal_size_mid 0.200
_exptl_crystal_size_min 0.160
_refine_diff_density_max 0.434
_refine_diff_density_min -0.209
_refine_ls_abs_structure_details
;
Flack <i>x</i> determined using 1503 quotients
[(<i>I</i>^+^)-(<i>I</i>^-^)]/[(<i>I</i>^+^)+(<i>I</i>^-^)]
(Parsons <i>et al.</i>,  2013)
;
_refine_ls_abs_structure_Flack 1.3(4)
_refine_ls_extinction_method none
_refine_ls_goodness_of_fit_ref 1.032
_refine_ls_hydrogen_treatment constr
_refine_ls_matrix_type full
_refine_ls_number_parameters 344
_refine_ls_number_reflns 5040
_refine_ls_number_restraints 0
_refine_ls_restrained_S_all 1.032
_refine_ls_R_factor_all 0.0620
_refine_ls_R_factor_gt 0.0438
_refine_ls_shift/su_max 0.010
_refine_ls_shift/su_mean 0.001
_refine_ls_structure_factor_coef Fsqd
_refine_ls_weighting_details 'w=1/[\s^2^(Fo^2^)+(0.0674P)^2^+0.3283P] where P=(Fo^2^+2Fc^2^)/3'
_refine_ls_weighting_scheme calc
_refine_ls_wR_factor_gt 0.1161
_refine_ls_wR_factor_ref 0.1253
_reflns_number_gt 3978
_reflns_number_total 5040
_reflns_threshold_expression 'I > 2\s(I)'
_cod_data_source_file xu5879sup1.cif
_cod_data_source_block I
_cod_database_code 2241348
_shelx_space_group_comment
;
The symmetry employed for this shelxl refinement is uniquely defined
by the following loop, which should always be used as a source of
symmetry information in preference to the above space-group names.
They are only intended as comments.
;
_shelx_estimated_absorpt_t_min 0.978
_shelx_estimated_absorpt_t_max 0.986
_shelxl_version_number 2.014

loop_
_symmetry_equiv_pos_as_xyz
'x, y, z'
'-x+1/2, -y, z+1/2'
'-x, y+1/2, -z+1/2'
'x+1/2, -y+1/2, -z'

loop_
_atom_site_type_symbol
_atom_site_label
_atom_site_fract_x
_atom_site_fract_y
_atom_site_fract_z
_atom_site_U_iso_or_equiv
_atom_site_adp_type
_atom_site_calc_flag
_atom_site_occupancy
C C1 0.3896(4) 0.0908(2) -0.07887(14) 0.0532(7) Uani d 1
C C2 0.3277(3) 0.09893(19) -0.01590(13) 0.0444(6) Uani d 1
C C3 0.1786(3) 0.1037(2) -0.00994(13) 0.0448(6) Uani d 1
C C4 0.0696(3) 0.0842(2) -0.06132(15) 0.0537(7) Uani d 1
H H4A 0.0206 0.1457 -0.0725 0.064 Uiso calc 1
H H4B -0.0061 0.0390 -0.0460 0.064 Uiso calc 1
C C5 0.1411(4) 0.0405(3) -0.11952(16) 0.0699(10) Uani d 1
H H5A 0.1651 -0.0280 -0.1084 0.084 Uiso calc 1
C C6 0.2850(4) 0.0872(3) -0.13382(17) 0.0749(10) Uani d 1
H H6A 0.2672 0.1541 -0.1484 0.090 Uiso calc 1
H H6B 0.3323 0.0511 -0.1678 0.090 Uiso calc 1
C C7 0.0334(4) 0.0332(3) -0.17443(15) 0.0657(9) Uani d 1
C C8 0.0491(5) 0.0871(3) -0.22896(16) 0.0795(12) Uani d 1
H H8A 0.1254 0.1333 -0.2324 0.095 Uiso calc 1
C C9 -0.0483(8) 0.0729(4) -0.27876(19) 0.1001(17) Uani d 1
H H9A -0.0365 0.1097 -0.3154 0.120 Uiso calc 1
C C10 -0.1603(7) 0.0061(5) -0.2747(2) 0.109(2) Uani d 1
H H10A -0.2248 -0.0033 -0.3084 0.131 Uiso calc 1
C C11 -0.1778(6) -0.0470(5) -0.2208(3) 0.1080(17) Uani d 1
H H11A -0.2546 -0.0929 -0.2176 0.130 Uiso calc 1
C C12 -0.0816(5) -0.0329(4) -0.1710(2) 0.0873(13) Uani d 1
H H12A -0.0952 -0.0692 -0.1342 0.105 Uiso calc 1
C C13 0.4348(3) 0.1112(2) 0.03895(13) 0.0448(6) Uani d 1
H H13A 0.4897 0.1731 0.0329 0.054 Uiso calc 1
C C14 0.3463(3) 0.1195(2) 0.10028(13) 0.0454(6) Uani d 1
H H14A 0.3183 0.0525 0.1133 0.054 Uiso calc 1
C C15 0.4323(4) 0.1669(2) 0.15441(14) 0.0502(7) Uani d 1
C C16 0.3445(4) 0.1767(3) 0.21452(15) 0.0594(8) Uani d 1
H H16A 0.4040 0.2117 0.2455 0.071 Uiso calc 1
H H16B 0.3230 0.1114 0.2310 0.071 Uiso calc 1
C C17 0.1982(4) 0.2325(2) 0.20407(14) 0.0531(7) Uani d 1
H H17A 0.2239 0.2996 0.1905 0.064 Uiso calc 1
C C18 0.1095(4) 0.1841(2) 0.15049(13) 0.0500(7) Uani d 1
H H18A 0.0795 0.1180 0.1629 0.060 Uiso calc 1
H H18B 0.0202 0.2223 0.1422 0.060 Uiso calc 1
C C19 0.2036(3) 0.1785(2) 0.09110(13) 0.0477(7) Uani d 1
C C20 0.1030(4) 0.2418(3) 0.26275(14) 0.0583(8) Uani d 1
C C21 0.0884(7) 0.1681(4) 0.3066(2) 0.0987(15) Uani d 1
H H21A 0.1430 0.1101 0.3018 0.118 Uiso calc 1
C C22 -0.0045(7) 0.1777(5) 0.3573(2) 0.1152(18) Uani d 1
H H22A -0.0120 0.1263 0.3862 0.138 Uiso calc 1
C C23 -0.0851(5) 0.2603(6) 0.3660(2) 0.1031(18) Uani d 1
H H23A -0.1489 0.2661 0.4003 0.124 Uiso calc 1
C C24 -0.0718(6) 0.3356(5) 0.3235(2) 0.1023(17) Uani d 1
H H24A -0.1272 0.3931 0.3289 0.123 Uiso calc 1
C C25 0.0237(5) 0.3272(3) 0.27247(18) 0.0790(11) Uani d 1
H H25A 0.0341 0.3798 0.2446 0.095 Uiso calc 1
C C26 0.5470(3) 0.0276(2) 0.04296(13) 0.0469(7) Uani d 1
C C27 0.6988(3) 0.0467(3) 0.04997(15) 0.0556(8) Uani d 1
H H27A 0.7324 0.1117 0.0502 0.067 Uiso calc 1
C C28 0.7995(4) -0.0294(3) 0.05661(17) 0.0660(9) Uani d 1
H H28A 0.9002 -0.0150 0.0617 0.079 Uiso calc 1
C C29 0.7535(4) -0.1262(3) 0.05574(17) 0.0654(9) Uani d 1
H H29A 0.8214 -0.1777 0.0599 0.079 Uiso calc 1
C C30 0.6046(4) -0.1444(2) 0.04855(14) 0.0538(7) Uani d 1
C C31 0.4998(3) -0.0703(2) 0.04240(14) 0.0484(7) Uani d 1
H H31A 0.3993 -0.0856 0.0379 0.058 Uiso calc 1
N N1 0.5518(4) -0.2479(2) 0.04813(15) 0.0718(8) Uani d 1
O O1 0.5249(2) 0.09640(17) -0.08882(11) 0.0611(6) Uani d 1
O O2 0.5583(3) 0.19545(18) 0.14823(11) 0.0635(6) Uani d 1
O O3 0.1096(2) 0.12872(16) 0.04468(9) 0.0519(5) Uani d 1
O O4 0.2463(2) 0.27061(15) 0.06846(10) 0.0537(5) Uani d 1
H H4C 0.1792 0.3106 0.0746 0.081 Uiso calc 1
O O5 0.6420(4) -0.3133(2) 0.03810(18) 0.1123(12) Uani d 1
O O6 0.4215(4) -0.2637(2) 0.0582(2) 0.1056(11) Uani d 1

loop_
_atom_site_aniso_label
_atom_site_aniso_U_11
_atom_site_aniso_U_22
_atom_site_aniso_U_33
_atom_site_aniso_U_12
_atom_site_aniso_U_13
_atom_site_aniso_U_23
C1 0.0563(18) 0.0513(17) 0.0522(17) -0.0012(15) 0.0112(15) -0.0060(14)
C2 0.0519(17) 0.0372(14) 0.0441(14) 0.0000(12) 0.0036(13) 0.0003(12)
C3 0.0515(16) 0.0427(15) 0.0402(14) -0.0003(12) 0.0023(12) -0.0001(12)
C4 0.0528(17) 0.0608(18) 0.0476(16) 0.0010(15) -0.0005(13) -0.0023(14)
C5 0.064(2) 0.098(3) 0.0475(18) -0.0060(19) -0.0007(16) 0.0034(18)
C6 0.075(2) 0.098(3) 0.0523(19) -0.001(2) 0.0060(17) -0.0111(19)
C7 0.072(2) 0.085(2) 0.0401(16) 0.014(2) 0.0003(16) -0.0048(17)
C8 0.116(3) 0.076(2) 0.0467(19) 0.015(2) -0.009(2) -0.0058(17)
C9 0.152(5) 0.103(3) 0.046(2) 0.049(4) -0.020(3) -0.011(2)
C10 0.122(4) 0.138(5) 0.067(3) 0.039(4) -0.037(3) -0.037(3)
C11 0.087(3) 0.148(5) 0.088(3) -0.010(3) -0.019(3) -0.028(3)
C12 0.076(3) 0.126(4) 0.060(2) -0.011(3) -0.008(2) 0.000(2)
C13 0.0469(15) 0.0406(14) 0.0468(15) -0.0042(12) 0.0022(12) -0.0013(12)
C14 0.0508(16) 0.0393(14) 0.0461(15) -0.0014(13) 0.0015(12) 0.0004(12)
C15 0.0555(19) 0.0452(16) 0.0499(16) 0.0099(15) -0.0032(14) 0.0003(13)
C16 0.068(2) 0.0623(19) 0.0475(17) 0.0058(17) -0.0025(15) -0.0006(15)
C17 0.0623(19) 0.0505(16) 0.0464(16) 0.0015(15) 0.0059(14) -0.0012(13)
C18 0.0537(16) 0.0511(16) 0.0451(15) 0.0001(14) 0.0066(14) 0.0009(13)
C19 0.0478(15) 0.0505(16) 0.0448(15) 0.0019(13) 0.0008(12) -0.0022(13)
C20 0.0622(19) 0.068(2) 0.0450(16) -0.0021(18) -0.0014(15) -0.0082(15)
C21 0.136(4) 0.082(3) 0.078(3) 0.008(3) 0.043(3) 0.011(2)
C22 0.132(5) 0.132(5) 0.082(3) -0.014(4) 0.038(3) 0.015(3)
C23 0.068(3) 0.183(6) 0.058(3) -0.013(3) 0.014(2) -0.030(3)
C24 0.085(3) 0.144(5) 0.078(3) 0.033(3) 0.006(3) -0.032(3)
C25 0.081(3) 0.096(3) 0.060(2) 0.025(2) 0.0047(19) -0.009(2)
C26 0.0509(16) 0.0467(15) 0.0430(14) -0.0013(13) 0.0070(13) 0.0006(12)
C27 0.0506(17) 0.0625(19) 0.0538(18) -0.0055(15) 0.0042(14) 0.0030(15)
C28 0.0467(17) 0.083(2) 0.068(2) 0.0033(17) 0.0045(16) 0.0026(18)
C29 0.063(2) 0.069(2) 0.064(2) 0.0190(18) 0.0052(17) 0.0072(16)
C30 0.067(2) 0.0470(16) 0.0469(15) 0.0042(14) 0.0035(15) 0.0039(13)
C31 0.0508(16) 0.0501(16) 0.0444(14) 0.0012(13) 0.0013(13) 0.0014(12)
N1 0.095(2) 0.0502(17) 0.0700(18) 0.0082(18) 0.0015(18) 0.0109(14)
O1 0.0579(13) 0.0663(14) 0.0591(13) -0.0065(11) 0.0139(10) -0.0047(10)
O2 0.0595(14) 0.0683(15) 0.0627(14) -0.0025(12) -0.0050(11) -0.0077(11)
O3 0.0455(10) 0.0657(13) 0.0444(10) -0.0024(10) 0.0029(9) -0.0066(9)
O4 0.0587(12) 0.0471(11) 0.0554(12) 0.0045(10) 0.0076(10) 0.0075(9)
O5 0.139(3) 0.0557(16) 0.142(3) 0.0285(18) 0.020(2) 0.0107(18)
O6 0.097(2) 0.0608(16) 0.159(3) -0.0136(16) -0.007(2) 0.0041(18)

loop_
_atom_type_symbol
_atom_type_description
_atom_type_scat_dispersion_real
_atom_type_scat_dispersion_imag
_atom_type_scat_source
C C 0.0033 0.0016 'International Tables Vol C Tables 4.2.6.8 and 6.1.1.4'
H H 0.0000 0.0000 'International Tables Vol C Tables 4.2.6.8 and 6.1.1.4'
N N 0.0061 0.0033 'International Tables Vol C Tables 4.2.6.8 and 6.1.1.4'
O O 0.0106 0.0060 'International Tables Vol C Tables 4.2.6.8 and 6.1.1.4'

loop_
_geom_angle_atom_site_label_1
_geom_angle_atom_site_label_2
_geom_angle_atom_site_label_3
_geom_angle
O1 C1 C2 121.9(3)
O1 C1 C6 119.0(3)
C2 C1 C6 118.7(3)
C3 C2 C1 118.1(3)
C3 C2 C13 123.5(3)
C1 C2 C13 118.2(3)
C2 C3 O3 123.1(3)
C2 C3 C4 125.1(3)
O3 C3 C4 111.8(2)
C3 C4 C5 112.9(3)
C3 C4 H4A 109.0
C5 C4 H4A 109.0
C3 C4 H4B 109.0
C5 C4 H4B 109.0
H4A C4 H4B 107.8
C6 C5 C4 112.0(3)
C6 C5 C7 115.4(3)
C4 C5 C7 112.5(3)
C6 C5 H5A 105.3
C4 C5 H5A 105.3
C7 C5 H5A 105.3
C5 C6 C1 113.8(3)
C5 C6 H6A 108.8
C1 C6 H6A 108.8
C5 C6 H6B 108.8
C1 C6 H6B 108.8
H6A C6 H6B 107.7
C12 C7 C8 118.0(4)
C12 C7 C5 118.8(3)
C8 C7 C5 123.2(4)
C7 C8 C9 120.4(5)
C7 C8 H8A 119.8
C9 C8 H8A 119.8
C10 C9 C8 120.8(5)
C10 C9 H9A 119.6
C8 C9 H9A 119.6
C9 C10 C11 119.4(5)
C9 C10 H10A 120.3
C11 C10 H10A 120.3
C10 C11 C12 120.1(6)
C10 C11 H11A 120.0
C12 C11 H11A 120.0
C7 C12 C11 121.4(5)
C7 C12 H12A 119.3
C11 C12 H12A 119.3
C26 C13 C2 112.5(2)
C26 C13 C14 110.6(2)
C2 C13 C14 109.4(2)
C26 C13 H13A 108.1
C2 C13 H13A 108.1
C14 C13 H13A 108.1
C19 C14 C15 107.6(2)
C19 C14 C13 111.5(2)
C15 C14 C13 114.2(2)
C19 C14 H14A 107.8
C15 C14 H14A 107.8
C13 C14 H14A 107.8
O2 C15 C16 123.8(3)
O2 C15 C14 121.9(3)
C16 C15 C14 114.3(3)
C15 C16 C17 111.7(3)
C15 C16 H16A 109.3
C17 C16 H16A 109.3
C15 C16 H16B 109.3
C17 C16 H16B 109.3
H16A C16 H16B 108.0
C20 C17 C16 113.9(3)
C20 C17 C18 110.7(3)
C16 C17 C18 110.0(3)
C20 C17 H17A 107.3
C16 C17 H17A 107.3
C18 C17 H17A 107.3
C19 C18 C17 110.4(2)
C19 C18 H18A 109.6
C17 C18 H18A 109.6
C19 C18 H18B 109.6
C17 C18 H18B 109.6
H18A C18 H18B 108.1
O4 C19 O3 109.8(2)
O4 C19 C18 113.4(2)
O3 C19 C18 105.2(2)
O4 C19 C14 106.4(2)
O3 C19 C14 109.3(2)
C18 C19 C14 112.8(2)
C21 C20 C25 117.4(3)
C21 C20 C17 123.5(3)
C25 C20 C17 119.1(3)
C22 C21 C20 121.6(5)
C22 C21 H21A 119.2
C20 C21 H21A 119.2
C23 C22 C21 121.0(5)
C23 C22 H22A 119.5
C21 C22 H22A 119.5
C22 C23 C24 118.8(4)
C22 C23 H23A 120.6
C24 C23 H23A 120.6
C23 C24 C25 120.7(5)
C23 C24 H24A 119.7
C25 C24 H24A 119.7
C20 C25 C24 120.4(5)
C20 C25 H25A 119.8
C24 C25 H25A 119.8
C31 C26 C27 118.3(3)
C31 C26 C13 120.5(3)
C27 C26 C13 121.2(3)
C28 C27 C26 121.0(3)
C28 C27 H27A 119.5
C26 C27 H27A 119.5
C29 C28 C27 120.9(3)
C29 C28 H28A 119.6
C27 C28 H28A 119.6
C30 C29 C28 117.9(3)
C30 C29 H29A 121.1
C28 C29 H29A 121.1
C29 C30 C31 123.0(3)
C29 C30 N1 119.0(3)
C31 C30 N1 117.9(3)
C30 C31 C26 118.9(3)
C30 C31 H31A 120.5
C26 C31 H31A 120.5
O6 N1 O5 123.1(4)
O6 N1 C30 118.5(3)
O5 N1 C30 118.4(4)
C3 O3 C19 115.4(2)
C19 O4 H4C 109.5

loop_
_geom_bond_atom_site_label_1
_geom_bond_atom_site_label_2
_geom_bond_distance
C1 O1 1.234(4)
C1 C2 1.453(4)
C1 C6 1.499(5)
C2 C3 1.345(4)
C2 C13 1.520(4)
C3 O3 1.358(3)
C3 C4 1.489(4)
C4 C5 1.513(5)
C4 H4A 0.9700
C4 H4B 0.9700
C5 C6 1.468(5)
C5 C7 1.519(5)
C5 H5A 0.9800
C6 H6A 0.9700
C6 H6B 0.9700
C7 C12 1.367(6)
C7 C8 1.376(5)
C8 C9 1.385(6)
C8 H8A 0.9300
C9 C10 1.354(8)
C9 H9A 0.9300
C10 C11 1.360(8)
C10 H10A 0.9300
C11 C12 1.380(6)
C11 H11A 0.9300
C12 H12A 0.9300
C13 C26 1.515(4)
C13 C14 1.530(4)
C13 H13A 0.9800
C14 C19 1.521(4)
C14 C15 1.527(4)
C14 H14A 0.9800
C15 O2 1.202(4)
C15 C16 1.507(5)
C16 C17 1.530(5)
C16 H16A 0.9700
C16 H16B 0.9700
C17 C20 1.517(4)
C17 C18 1.536(4)
C17 H17A 0.9800
C18 C19 1.520(4)
C18 H18A 0.9700
C18 H18B 0.9700
C19 O4 1.389(4)
C19 O3 1.462(4)
C20 C21 1.371(5)
C20 C25 1.371(5)
C21 C22 1.369(7)
C21 H21A 0.9300
C22 C23 1.343(8)
C22 H22A 0.9300
C23 C24 1.365(9)
C23 H23A 0.9300
C24 C25 1.387(6)
C24 H24A 0.9300
C25 H25A 0.9300
C26 C31 1.390(4)
C26 C27 1.394(4)
C27 C28 1.377(5)
C27 H27A 0.9300
C28 C29 1.373(6)
C28 H28A 0.9300
C29 C30 1.366(5)
C29 H29A 0.9300
C30 C31 1.380(4)
C30 N1 1.477(5)
C31 H31A 0.9300
N1 O6 1.207(4)
N1 O5 1.218(4)
O4 H4C 0.8200

loop_
_geom_hbond_atom_site_label_D
_geom_hbond_atom_site_label_H
_geom_hbond_atom_site_label_A
_geom_hbond_site_symmetry_A
_geom_hbond_distance_DH
_geom_hbond_distance_HA
_geom_hbond_distance_DA
_geom_hbond_angle_DHA
O4 H4C O1 4_455 0.82 1.89 2.714(3) 179.7

loop_
_geom_torsion_atom_site_label_1
_geom_torsion_atom_site_label_2
_geom_torsion_atom_site_label_3
_geom_torsion_atom_site_label_4
_geom_torsion
O1 C1 C2 C3 172.3(3)
C6 C1 C2 C3 -0.5(4)
O1 C1 C2 C13 -2.1(4)
C6 C1 C2 C13 -175.0(3)
C1 C2 C3 O3 -168.0(2)
C13 C2 C3 O3 6.1(4)
C1 C2 C3 C4 11.1(4)
C13 C2 C3 C4 -174.8(3)
C2 C3 C4 C5 10.0(4)
O3 C3 C4 C5 -170.8(3)
C3 C4 C5 C6 -40.7(4)
C3 C4 C5 C7 -172.6(3)
C4 C5 C6 C1 51.0(5)
C7 C5 C6 C1 -178.6(3)
O1 C1 C6 C5 155.9(4)
C2 C1 C6 C5 -31.1(5)
C6 C5 C7 C12 161.1(4)
C4 C5 C7 C12 -68.7(5)
C6 C5 C7 C8 -16.1(6)
C4 C5 C7 C8 114.1(4)
C12 C7 C8 C9 -0.9(6)
C5 C7 C8 C9 176.3(4)
C7 C8 C9 C10 0.1(6)
C8 C9 C10 C11 0.4(7)
C9 C10 C11 C12 -0.2(8)
C8 C7 C12 C11 1.2(7)
C5 C7 C12 C11 -176.2(4)
C10 C11 C12 C7 -0.7(8)
C3 C2 C13 C26 128.5(3)
C1 C2 C13 C26 -57.3(3)
C3 C2 C13 C14 5.2(4)
C1 C2 C13 C14 179.3(2)
C26 C13 C14 C19 -162.0(2)
C2 C13 C14 C19 -37.5(3)
C26 C13 C14 C15 75.8(3)
C2 C13 C14 C15 -159.8(2)
C19 C14 C15 O2 -123.8(3)
C13 C14 C15 O2 0.6(4)
C19 C14 C15 C16 54.7(3)
C13 C14 C15 C16 179.0(2)
O2 C15 C16 C17 123.6(3)
C14 C15 C16 C17 -54.8(4)
C15 C16 C17 C20 178.2(3)
C15 C16 C17 C18 53.3(4)
C20 C17 C18 C19 177.8(3)
C16 C17 C18 C19 -55.4(3)
C17 C18 C19 O4 -61.8(3)
C17 C18 C19 O3 178.2(2)
C17 C18 C19 C14 59.2(3)
C15 C14 C19 O4 68.2(3)
C13 C14 C19 O4 -57.8(3)
C15 C14 C19 O3 -173.4(2)
C13 C14 C19 O3 60.6(3)
C15 C14 C19 C18 -56.7(3)
C13 C14 C19 C18 177.3(2)
C16 C17 C20 C21 -38.2(5)
C18 C17 C20 C21 86.3(5)
C16 C17 C20 C25 143.3(3)
C18 C17 C20 C25 -92.1(4)
C25 C20 C21 C22 1.8(8)
C17 C20 C21 C22 -176.7(4)
C20 C21 C22 C23 -0.1(9)
C21 C22 C23 C24 -0.7(9)
C22 C23 C24 C25 -0.2(8)
C21 C20 C25 C24 -2.7(6)
C17 C20 C25 C24 175.9(4)
C23 C24 C25 C20 2.0(7)
C2 C13 C26 C31 -51.4(3)
C14 C13 C26 C31 71.3(3)
C2 C13 C26 C27 131.3(3)
C14 C13 C26 C27 -106.0(3)
C31 C26 C27 C28 -0.4(5)
C13 C26 C27 C28 176.9(3)
C26 C27 C28 C29 0.8(5)
C27 C28 C29 C30 -0.5(5)
C28 C29 C30 C31 -0.2(5)
C28 C29 C30 N1 -179.3(3)
C29 C30 C31 C26 0.6(5)
N1 C30 C31 C26 179.7(3)
C27 C26 C31 C30 -0.2(4)
C13 C26 C31 C30 -177.5(3)
C29 C30 N1 O6 161.0(4)
C31 C30 N1 O6 -18.2(5)
C29 C30 N1 O5 -18.4(5)
C31 C30 N1 O5 162.4(3)
C2 C3 O3 C19 17.6(4)
C4 C3 O3 C19 -161.6(2)
O4 C19 O3 C3 66.2(3)
C18 C19 O3 C3 -171.5(2)
C14 C19 O3 C3 -50.2(3)

_cod_database_fobs_code 2241348
